data_4035075
loop_
_publ_author_name
'Da Silva Pinto, Solange'
'Davies, Stephen G.'
'Fletcher, Ai M.'
'Roberts, Paul M.'
'Thomson, James E.'

_publ_section_title
;
 Diastereoselective Ammonium-Directed Epoxidation in the Asymmetric
 Syntheses of Dihydroconduramines (+)-C-2, (-)-C-2, (+)-D-2, (+)-E-2,
 (+)-F-2, and (-)-F-2.
;
_journal_issue 17
_journal_name_full 'The Journal of organic chemistry'
_journal_page_first 9939
_journal_page_last 9957
_journal_paper_doi 10.1021/acs.joc.8b01359
_journal_volume 83
_journal_year 2018
_chemical_absolute_configuration ad
_chemical_formula_moiety 'C21 H25 N1 O1'
_chemical_formula_sum 'C21 H25 N O'
_chemical_formula_weight 307.44
_space_group_IT_number 19
_space_group_name_Hall 'P 2ac 2ab'
_space_group_name_H-M_alt 'P 21 21 21'
_symmetry_cell_setting orthorhombic
_symmetry_space_group_name_Hall 'P 2ac 2ab'
_symmetry_space_group_name_H-M 'P 21 21 21'
_atom_sites_solution_hydrogens difmap
_atom_sites_solution_primary direct
_cell_angle_alpha 90
_cell_angle_beta 90
_cell_angle_gamma 90
_cell_formula_units_Z 4
_cell_length_a 7.6974(3)
_cell_length_b 8.3857(4)
_cell_length_c 27.1665(15)
_cell_measurement_reflns_used 4193
_cell_measurement_temperature 150
_cell_measurement_theta_max 76
_cell_measurement_theta_min 5
_cell_volume 1753.55(15)
_computing_cell_refinement 'USER DEFINED CELL REFINEMENT'
_computing_data_collection 'USER DEFINED DATA COLLECTION'
_computing_data_reduction 'USER DEFINED DATA REDUCTION'
_computing_molecular_graphics 'CAMERON (Watkin et al., 1996)'
_computing_publication_material 'CRYSTALS (Betteridge et al., 2003)'
_computing_structure_refinement 'CRYSTALS (Betteridge et al., 2003)'
_computing_structure_solution 'SIR92 (Altomare et al., 1994)'
_diffrn_ambient_temperature 150
_diffrn_measured_fraction_theta_full 0.996
_diffrn_measured_fraction_theta_max 0.992
_diffrn_measurement_device Serial
_diffrn_measurement_device_type Unknown
_diffrn_measurement_method \w/2\q
_diffrn_radiation_monochromator graphite
_diffrn_radiation_type 'Cu K\a'
_diffrn_radiation_wavelength 1.54184
_diffrn_reflns_av_R_equivalents 0.029
_diffrn_reflns_limit_h_max 9
_diffrn_reflns_limit_h_min -9
_diffrn_reflns_limit_k_max 10
_diffrn_reflns_limit_k_min -6
_diffrn_reflns_limit_l_max 33
_diffrn_reflns_limit_l_min -27
_diffrn_reflns_number 10623
_diffrn_reflns_theta_full 74.604
_diffrn_reflns_theta_max 76.126
_diffrn_reflns_theta_min 5.521
_diffrn_standards_number 0
_exptl_absorpt_coefficient_mu 0.543
_exptl_absorpt_correction_type none
_exptl_crystal_colour colourless
_exptl_crystal_density_diffrn 1.164
_exptl_crystal_density_method 'not measured'
_exptl_crystal_description plate
_exptl_crystal_F_000 664
_exptl_crystal_size_max 0.250
_exptl_crystal_size_mid 0.230
_exptl_crystal_size_min 0.110
_refine_diff_density_max 0.61
_refine_diff_density_min -0.24
_refine_ls_abs_structure_details 'Flack (1983), 1459 Friedel-pairs'
_refine_ls_abs_structure_Flack 0.6(5)
_refine_ls_extinction_method None
_refine_ls_goodness_of_fit_ref 0.9998
_refine_ls_hydrogen_treatment constr
_refine_ls_matrix_type full
_refine_ls_number_parameters 209
_refine_ls_number_reflns 2708
_refine_ls_number_restraints 0
_refine_ls_R_factor_all 0.0485
_refine_ls_R_factor_gt 0.0448
_refine_ls_shift/su_max 0.0001507
_refine_ls_shift/su_mean 0.0000255
_refine_ls_structure_factor_coef Fsqd
_refine_ls_weighting_details
;
 Method= Modified Sheldrick 
 w=1/[\s^2^(F^2^) + ( 0.08P)^2^ + 0.49P] 
 ,where P=(max(Fo^2^,0) + 2Fc^2^)/3 
;
_refine_ls_weighting_scheme calc
_refine_ls_wR_factor_all 0.1217
_refine_ls_wR_factor_gt 0.1185
_refine_ls_wR_factor_ref 0.1217
_reflns_limit_h_max 9
_reflns_limit_h_min -9
_reflns_limit_k_max 10
_reflns_limit_k_min 0
_reflns_limit_l_max 33
_reflns_limit_l_min 0
_reflns_number_gt 2515
_reflns_number_total 3577
_reflns_threshold_expression I>2.0\s(I)
_oxford_diffrn_Wilson_B_factor 3.20
_oxford_diffrn_Wilson_scale 0.01
_oxford_refine_ls_r_factor_ref 0.0485
_oxford_refine_ls_scale 8.4(4)
_oxford_reflns_number_all 2708
_oxford_reflns_threshold_expression_ref I>-3.0\s(I)
_cod_data_source_file jo8b01359_si_002.cif
_cod_data_source_block 19
_cod_original_cell_volume 1753.57(15)
_cod_original_formula_sum 'C21 H25 N1 O1'
_cod_database_code 4035075

loop_
_symmetry_equiv_pos_as_xyz
x,y,z
x+1/2,-y+1/2,-z
-x,y+1/2,-z+1/2
-x+1/2,-y,z+1/2

loop_
_atom_site_label
_atom_site_type_symbol
_atom_site_fract_x
_atom_site_fract_y
_atom_site_fract_z
_atom_site_U_iso_or_equiv
_atom_site_occupancy
_atom_site_adp_type
_atom_site_refinement_flags_posn
O1 O 0.8548(2) 0.7375(2) 0.34247(6) 0.0499 1.0000 Uani .
C2 C 0.8036(3) 0.6762(3) 0.29569(8) 0.0362 1.0000 Uani .
C3 C 0.6492(3) 0.5597(3) 0.30158(8) 0.0334 1.0000 Uani .
N4 N 0.6673(2) 0.4639(2) 0.34701(6) 0.0322 1.0000 Uani .
C5 C 0.5025(3) 0.4437(3) 0.37513(9) 0.0365 1.0000 Uani .
C6 C 0.4526(3) 0.5976(3) 0.39996(8) 0.0343 1.0000 Uani .
C7 C 0.3008(3) 0.6797(3) 0.38913(9) 0.0397 1.0000 Uani .
C8 C 0.2594(3) 0.8203(3) 0.41337(9) 0.0472 1.0000 Uani .
C9 C 0.3668(4) 0.8803(3) 0.44951(9) 0.0482 1.0000 Uani .
C10 C 0.5181(3) 0.7976(3) 0.46150(9) 0.0434 1.0000 Uani .
C11 C 0.5603(3) 0.6590(3) 0.43696(8) 0.0378 1.0000 Uani .
C12 C 0.3600(4) 0.3613(4) 0.34520(12) 0.0697 1.0000 Uani .
C13 C 0.7603(3) 0.3106(3) 0.34207(8) 0.0387 1.0000 Uani .
C14 C 0.8477(3) 0.2653(3) 0.39021(8) 0.0339 1.0000 Uani .
C15 C 0.9574(3) 0.3723(3) 0.41335(10) 0.0460 1.0000 Uani .
C16 C 1.0420(4) 0.3307(4) 0.45650(10) 0.0544 1.0000 Uani .
C17 C 1.0186(4) 0.1834(4) 0.47687(10) 0.0559 1.0000 Uani .
C18 C 0.9094(4) 0.0757(4) 0.45444(11) 0.0544 1.0000 Uani .
C19 C 0.8232(3) 0.1166(3) 0.41114(10) 0.0448 1.0000 Uani .
C20 C 0.6220(3) 0.4683(3) 0.25465(8) 0.0421 1.0000 Uani .
C21 C 0.7322(3) 0.4675(3) 0.21743(9) 0.0450 1.0000 Uani .
C22 C 0.9023(3) 0.5536(3) 0.21693(9) 0.0443 1.0000 Uani .
C23 C 0.9559(3) 0.6047(3) 0.26853(9) 0.0404 1.0000 Uani .
H21 H 0.7611 0.7683 0.2749 0.0444 1.0000 Uiso R
H31 H 0.5421 0.6269 0.3075 0.0398 1.0000 Uiso R
H51 H 0.5325 0.3650 0.4021 0.0454 1.0000 Uiso R
H71 H 0.2216 0.6365 0.3638 0.0520 1.0000 Uiso R
H81 H 0.1541 0.8768 0.4051 0.0577 1.0000 Uiso R
H91 H 0.3363 0.9769 0.4665 0.0611 1.0000 Uiso R
H101 H 0.5950 0.8370 0.4869 0.0530 1.0000 Uiso R
H111 H 0.6656 0.6034 0.4450 0.0450 1.0000 Uiso R
H121 H 0.2546 0.3336 0.3670 0.1121 1.0000 Uiso R
H123 H 0.4112 0.2579 0.3294 0.1132 1.0000 Uiso R
H122 H 0.3184 0.4343 0.3176 0.1127 1.0000 Uiso R
H131 H 0.8528 0.3278 0.3158 0.0500 1.0000 Uiso R
H132 H 0.6659 0.2124 0.3304 0.0460 1.0000 Uiso R
H151 H 0.9750 0.4774 0.3986 0.0534 1.0000 Uiso R
H161 H 1.1195 0.4055 0.4716 0.0679 1.0000 Uiso R
H171 H 1.0784 0.1533 0.5066 0.0666 1.0000 Uiso R
H181 H 0.8926 -0.0270 0.4687 0.0676 1.0000 Uiso R
H191 H 0.7473 0.0411 0.3963 0.0557 1.0000 Uiso R
H201 H 0.5172 0.4034 0.2531 0.0519 1.0000 Uiso R
H211 H 0.7075 0.4049 0.1886 0.0543 1.0000 Uiso R
H221 H 0.8887 0.6524 0.1947 0.0571 1.0000 Uiso R
H222 H 0.9897 0.4811 0.2022 0.0576 1.0000 Uiso R
H232 H 1.0519 0.6838 0.2667 0.0526 1.0000 Uiso R
H231 H 0.9964 0.5078 0.2874 0.0525 1.0000 Uiso R
H11 H 0.8063 0.6819 0.3651 0.0780 1.0000 Uiso R

loop_
_atom_site_aniso_label
_atom_site_aniso_U_11
_atom_site_aniso_U_22
_atom_site_aniso_U_33
_atom_site_aniso_U_23
_atom_site_aniso_U_13
_atom_site_aniso_U_12
O1 0.0621(11) 0.0488(10) 0.0387(9) -0.0030(8) -0.0014(9) -0.0205(10)
C2 0.0395(12) 0.0370(12) 0.0323(12) 0.0022(10) -0.0022(10) -0.0020(10)
C3 0.0322(11) 0.0370(12) 0.0311(11) 0.0011(10) -0.0017(9) 0.0005(10)
N4 0.0331(9) 0.0316(9) 0.0320(10) -0.0001(8) 0.0026(8) 0.0002(8)
C5 0.0331(11) 0.0386(13) 0.0378(12) -0.0009(11) 0.0035(10) -0.0063(10)
C6 0.0332(11) 0.0394(13) 0.0303(11) 0.0034(10) 0.0060(9) -0.0059(10)
C7 0.0342(12) 0.0501(14) 0.0347(12) 0.0050(11) 0.0030(10) 0.0004(11)
C8 0.0428(13) 0.0559(16) 0.0428(14) 0.0073(13) 0.0059(12) 0.0127(13)
C9 0.0560(16) 0.0440(14) 0.0446(14) -0.0005(12) 0.0168(13) 0.0080(13)
C10 0.0509(15) 0.0429(14) 0.0365(13) -0.0043(12) 0.0050(11) -0.0039(12)
C11 0.0371(12) 0.0404(13) 0.0361(12) 0.0019(11) 0.0015(10) -0.0006(11)
C12 0.0511(17) 0.076(2) 0.082(2) -0.0244(18) 0.0122(16) -0.0145(17)
C13 0.0447(13) 0.0351(12) 0.0362(13) -0.0007(10) 0.0017(10) 0.0027(11)
C14 0.0345(11) 0.0328(12) 0.0345(12) -0.0007(10) 0.0063(10) 0.0035(10)
C15 0.0509(15) 0.0373(14) 0.0497(14) 0.0014(12) -0.0082(12) -0.0016(11)
C16 0.0576(17) 0.0517(16) 0.0539(16) -0.0115(14) -0.0159(14) 0.0112(14)
C17 0.0579(17) 0.071(2) 0.0388(14) 0.0057(14) 0.0017(13) 0.0277(16)
C18 0.0509(15) 0.0531(16) 0.0590(17) 0.0218(14) 0.0124(14) 0.0165(14)
C19 0.0408(13) 0.0359(13) 0.0577(15) 0.0048(12) 0.0047(12) 0.0020(11)
C20 0.0427(13) 0.0479(14) 0.0358(13) 0.0001(11) -0.0059(11) -0.0081(11)
C21 0.0598(16) 0.0444(14) 0.0308(13) -0.0004(11) -0.0035(12) 0.0004(13)
C22 0.0484(14) 0.0430(13) 0.0414(14) 0.0060(12) 0.0086(11) 0.0060(12)
C23 0.0352(12) 0.0400(13) 0.0460(13) 0.0069(11) 0.0007(10) -0.0025(11)

loop_
_atom_type_symbol
_atom_type_scat_dispersion_real
_atom_type_scat_dispersion_imag
_atom_type_scat_Cromer_Mann_a1
_atom_type_scat_Cromer_Mann_b1
_atom_type_scat_Cromer_Mann_a2
_atom_type_scat_Cromer_Mann_b2
_atom_type_scat_Cromer_Mann_a3
_atom_type_scat_Cromer_Mann_b3
_atom_type_scat_Cromer_Mann_a4
_atom_type_scat_Cromer_Mann_b4
_atom_type_scat_Cromer_Mann_c
_atom_type_scat_source
C 0.0181 0.0091 2.3100 20.8439 1.0200 10.2075 1.5886 0.5687 0.8650 51.6512 0.2156 'International Tables Vol C 4.2.6.8 and 6.1.1.4'
H 0.0000 0.0000 0.4930 10.5109 0.3229 26.1257 0.1402 3.1424 0.0408 57.7998 0.0030 'International Tables Vol C 4.2.6.8 and 6.1.1.4'
N 0.0311 0.0180 12.2126 0.0057 3.1322 9.8933 2.0125 28.9975 1.1663 0.5826 -11.5290 'International Tables Vol C 4.2.6.8 and 6.1.1.4'
O 0.0492 0.0322 3.0485 13.2771 2.2868 5.7011 1.5463 0.3239 0.8670 32.9089 0.2508 'International Tables Vol C 4.2.6.8 and 6.1.1.4'

loop_
_geom_angle_atom_site_label_1
_geom_angle_atom_site_label_2
_geom_angle_atom_site_label_3
_geom_angle
_geom_angle_publ_flag
C2 O1 H11 108.9 no
O1 C2 C3 110.34(17) yes
O1 C2 C23 111.35(19) yes
C3 C2 C23 113.39(19) yes
O1 C2 H21 108.1 no
C3 C2 H21 107.0 no
C23 C2 H21 106.3 no
C2 C3 N4 110.93(17) yes
C2 C3 C20 109.97(18) yes
N4 C3 C20 116.35(19) yes
C2 C3 H31 106.9 no
N4 C3 H31 104.3 no
C20 C3 H31 107.8 no
C3 N4 C5 114.15(17) yes
C3 N4 C13 116.27(17) yes
C5 N4 C13 111.09(18) yes
N4 C5 C6 110.46(18) yes
N4 C5 C12 112.90(19) yes
C6 C5 C12 116.2(2) yes
N4 C5 H51 104.5 no
C6 C5 H51 107.0 no
C12 C5 H51 104.7 no
C5 C6 C7 123.1(2) yes
C5 C6 C11 119.0(2) yes
C7 C6 C11 117.9(2) yes
C6 C7 C8 121.0(2) yes
C6 C7 H71 119.0 no
C8 C7 H71 120.0 no
C7 C8 C9 120.7(2) yes
C7 C8 H81 120.0 no
C9 C8 H81 119.4 no
C8 C9 C10 119.1(2) yes
C8 C9 H91 120.2 no
C10 C9 H91 120.7 no
C9 C10 C11 120.2(2) yes
C9 C10 H101 120.5 no
C11 C10 H101 119.3 no
C6 C11 C10 121.1(2) yes
C6 C11 H111 119.0 no
C10 C11 H111 119.8 no
C5 C12 H121 111.2 no
C5 C12 H123 108.8 no
H121 C12 H123 110.2 no
C5 C12 H122 110.2 no
H121 C12 H122 108.0 no
H123 C12 H122 108.4 no
N4 C13 C14 110.74(18) yes
N4 C13 H131 106.2 no
C14 C13 H131 109.2 no
N4 C13 H132 110.1 no
C14 C13 H132 109.9 no
H131 C13 H132 110.6 no
C13 C14 C15 119.9(2) yes
C13 C14 C19 121.3(2) yes
C15 C14 C19 118.8(2) yes
C14 C15 C16 120.5(2) yes
C14 C15 H151 118.9 no
C16 C15 H151 120.6 no
C15 C16 C17 120.6(3) yes
C15 C16 H161 119.3 no
C17 C16 H161 120.1 no
C16 C17 C18 119.7(3) yes
C16 C17 H171 120.9 no
C18 C17 H171 119.4 no
C17 C18 C19 120.2(3) yes
C17 C18 H181 119.7 no
C19 C18 H181 120.1 no
C18 C19 C14 120.3(3) yes
C18 C19 H191 119.2 no
C14 C19 H191 120.6 no
C3 C20 C21 124.3(2) yes
C3 C20 H201 115.9 no
C21 C20 H201 119.8 no
C20 C21 C22 124.5(2) yes
C20 C21 H211 120.0 no
C22 C21 H211 115.4 no
C21 C22 C23 111.39(19) yes
C21 C22 H221 107.7 no
C23 C22 H221 110.0 no
C21 C22 H222 107.5 no
C23 C22 H222 111.1 no
H221 C22 H222 109.0 no
C22 C23 C2 110.56(19) yes
C22 C23 H232 110.0 no
C2 C23 H232 109.7 no
C22 C23 H231 109.0 no
C2 C23 H231 108.1 no
H232 C23 H231 109.5 no

loop_
_geom_bond_atom_site_label_1
_geom_bond_atom_site_label_2
_geom_bond_distance
_geom_bond_publ_flag
O1 C2 1.427(3) yes
O1 H11 0.857 no
C2 C3 1.546(3) yes
C2 C23 1.509(3) yes
C2 H21 1.011 no
C3 N4 1.479(3) yes
C3 C20 1.502(3) yes
C3 H31 1.011 no
N4 C5 1.490(3) yes
N4 C13 1.477(3) yes
C5 C6 1.506(3) yes
C5 C12 1.530(4) yes
C5 H51 1.013 no
C6 C7 1.388(3) yes
C6 C11 1.401(3) yes
C7 C8 1.387(4) yes
C7 H71 0.989 no
C8 C9 1.379(4) yes
C8 H81 0.965 no
C9 C10 1.394(4) yes
C9 H91 0.962 no
C10 C11 1.379(3) yes
C10 H101 0.968 no
C11 H111 0.960 no
C12 H121 1.031 no
C12 H123 1.045 no
C12 H122 1.018 no
C13 C14 1.519(3) yes
C13 H131 1.019 no
C13 H132 1.142 no
C14 C15 1.384(3) yes
C14 C19 1.384(3) yes
C15 C16 1.385(4) yes
C15 H151 0.978 no
C16 C17 1.366(4) yes
C16 H161 0.958 no
C17 C18 1.377(4) yes
C17 H171 0.964 no
C18 C19 1.393(4) yes
C18 H181 0.953 no
C19 H191 0.951 no
C20 C21 1.320(3) yes
C20 H201 0.974 no
C21 C22 1.496(4) yes
C21 H211 0.962 no
C22 C23 1.523(3) yes
C22 H221 1.031 no
C22 H222 0.991 no
C23 H232 0.994 no
C23 H231 1.011 no

loop_
_geom_hbond_atom_site_label_D
_geom_hbond_atom_site_label_H
_geom_hbond_atom_site_label_A
_geom_hbond_angle_DHA
_geom_hbond_distance_DH
_geom_hbond_distance_HA
_geom_hbond_distance_DA
_geom_hbond_publ_flag
O1 H11 N4 120.59(6) 0.857 2.175 2.713(4) yes
